data_1569046
loop_
_publ_author_name
'Kornyakov, Ilya V.'
'Gurzhiy, Vladislav V.'
'Kuz'mina, Mariya A.'
'Krzhizhanovskaya, Maria G.'
'Chukanov, Nikita V.'
'Chislov, Mikhail V.'
'Korneev, Anatolii V.'
'Izatulina, Alina R.'

_publ_section_title
;
 Crystal Chemistry of the Copper Oxalate Biomineral Moolooite: The First
 Single-Crystal X-ray Diffraction Studies and Thermal Behavior.
;
_journal_issue 7
_journal_name_full 'International journal of molecular sciences'
_journal_page_first 6786
_journal_paper_doi 10.3390/ijms24076786
_journal_volume 24
_journal_year 2023
_chemical_formula_moiety 'C2 Cu O4'
_chemical_formula_sum 'C2 Cu O4'
_chemical_formula_weight 151.56
_space_group_crystal_system orthorhombic
_space_group_IT_number 58
_space_group_name_Hall '-P 2 2n'
_space_group_name_H-M_alt 'P n n m'
_atom_sites_solution_primary dual
_audit_creation_date 2022-11-24
_audit_creation_method
;
Olex2 1.5
(compiled 2022.04.07 svn.rca3783a0 for OlexSys, GUI svn.r6498)
;
_cell_angle_alpha 90
_cell_angle_beta 90
_cell_angle_gamma 90
_cell_formula_units_Z 1
_cell_length_a 5.601(2)
_cell_length_b 5.415(3)
_cell_length_c 2.5553(8)
_cell_measurement_reflns_used 386
_cell_measurement_temperature 296(2)
_cell_measurement_theta_max 31.7860
_cell_measurement_theta_min 5.2370
_cell_volume 77.50(6)
_computing_cell_refinement 'CrysAlisPro 1.171.41.104a (Rigaku OD, 2021)'
_computing_data_collection 'CrysAlisPro 1.171.41.104a (Rigaku OD, 2021)'
_computing_data_reduction 'CrysAlisPro 1.171.41.104a (Rigaku OD, 2021)'
_computing_molecular_graphics 'Olex2 1.5 (Dolomanov et al., 2009)'
_computing_publication_material 'Olex2 1.5 (Dolomanov et al., 2009)'
_computing_structure_refinement 'SHELXL 2014/6 (Sheldrick, 2015)'
_computing_structure_solution 'SHELXT 2014/4 (Sheldrick, 2014)'
_diffrn_ambient_temperature 296(2)
_diffrn_detector 'Hybrid Pixel Array Detector'
_diffrn_detector_area_resol_mean 10.0000
_diffrn_detector_type HyPix
_diffrn_measured_fraction_theta_full 0.988
_diffrn_measured_fraction_theta_max 0.959
_diffrn_measurement_details
;
List of Runs (angles in degrees, time in seconds):

  # Type    Start    End  Width  t~exp~   \w     \q     \k     \f   Frames
--------------------------------------------------------------------------
  1  \w     58.00  85.00   1.00  180.00    --   11.64  18.00-141.00   27
  2  \w    -54.00 -10.00   1.00  180.00    --   11.64 -18.00  50.00   44
  3  \w      8.00  52.00   1.00  180.00    --   11.64  18.00-141.00   44
  4  \w     -7.00  37.00   1.00  180.00    --   11.64  77.00 -90.00   44
  5  \w     41.00  81.00   1.00  180.00    --   11.64  77.00 -90.00   40
  6  \w      0.00  40.00   1.00  180.00    --   11.64  57.00 150.00   40
  7  \w     45.00  73.00   1.00  180.00    --   11.64  57.00 150.00   28
  8  \w     19.00  61.00   1.00  180.00    --  -13.67  18.00-141.00   42
;
_diffrn_measurement_device 'four-circle diffractometer'
_diffrn_measurement_device_type 'XtaLAB Synergy, Single source at home/near, HyPix'
_diffrn_measurement_method '\w scans'
_diffrn_orient_matrix_type 'CrysAlisPro convention (1999,Acta A55,543-557)'
_diffrn_orient_matrix_UB_11 -0.0190869000
_diffrn_orient_matrix_UB_12 -0.1274960000
_diffrn_orient_matrix_UB_13 -0.0462446000
_diffrn_orient_matrix_UB_21 -0.0182900000
_diffrn_orient_matrix_UB_22 0.0248263000
_diffrn_orient_matrix_UB_23 -0.2697006000
_diffrn_orient_matrix_UB_31 0.1239622000
_diffrn_orient_matrix_UB_32 -0.0158664000
_diffrn_orient_matrix_UB_33 -0.0469563000
_diffrn_radiation_monochromator mirror
_diffrn_radiation_probe x-ray
_diffrn_radiation_type 'Mo K\a'
_diffrn_radiation_wavelength 0.71073
_diffrn_reflns_av_R_equivalents 0.0466
_diffrn_reflns_av_unetI/netI 0.0330
_diffrn_reflns_Laue_measured_fraction_full 0.988
_diffrn_reflns_Laue_measured_fraction_max 0.959
_diffrn_reflns_limit_h_max 6
_diffrn_reflns_limit_h_min -8
_diffrn_reflns_limit_k_max 6
_diffrn_reflns_limit_k_min -8
_diffrn_reflns_limit_l_max 3
_diffrn_reflns_limit_l_min -3
_diffrn_reflns_number 753
_diffrn_reflns_point_group_measured_fraction_full 0.988
_diffrn_reflns_point_group_measured_fraction_max 0.959
_diffrn_reflns_theta_full 25.242
_diffrn_reflns_theta_max 32.694
_diffrn_reflns_theta_min 5.238
_diffrn_source 'micro-focus sealed X-ray tube'
_diffrn_source_type 'PhotonJet (Mo) X-ray Source'
_exptl_absorpt_coefficient_mu 6.882
_exptl_absorpt_correction_T_max 1.00000
_exptl_absorpt_correction_T_min 0.17836
_exptl_absorpt_correction_type multi-scan
_exptl_absorpt_process_details
;
CrysAlisPro 1.171.41.104a (Rigaku Oxford Diffraction, 2021)
Empirical absorption correction using spherical harmonics,
implemented in SCALE3 ABSPACK scaling algorithm.
;
_exptl_crystal_colour colourless
_exptl_crystal_colour_primary colourless
_exptl_crystal_density_diffrn 3.248
_exptl_crystal_description irregular
_exptl_crystal_F_000 73
_exptl_crystal_size_max 0.015
_exptl_crystal_size_mid 0.01
_exptl_crystal_size_min 0.008
_refine_diff_density_max 1.590
_refine_diff_density_min -0.955
_refine_diff_density_rms 0.287
_refine_ls_extinction_method none
_refine_ls_goodness_of_fit_ref 1.135
_refine_ls_hydrogen_treatment undef
_refine_ls_matrix_type full
_refine_ls_number_parameters 17
_refine_ls_number_reflns 162
_refine_ls_number_restraints 0
_refine_ls_restrained_S_all 1.135
_refine_ls_R_factor_all 0.0905
_refine_ls_R_factor_gt 0.0726
_refine_ls_shift/su_max 0.000
_refine_ls_shift/su_mean 0.000
_refine_ls_structure_factor_coef Fsqd
_refine_ls_weighting_details 'w=1/[\s^2^(Fo^2^)+(0.1438P)^2^] where P=(Fo^2^+2Fc^2^)/3'
_refine_ls_weighting_scheme calc
_refine_ls_wR_factor_gt 0.1854
_refine_ls_wR_factor_ref 0.2027
_reflns_Friedel_coverage 0.000
_reflns_number_gt 129
_reflns_number_total 162
_reflns_threshold_expression 'I > 2\s(I)'
_cod_data_source_file Moolooite_OP.cif
_cod_data_source_block moolooite
_cod_original_cell_volume 77.50(5)
_cod_database_code 1569046
_shelxl_version_number 2014/6
_shelx_space_group_comment
;
The symmetry employed for this shelxl refinement is uniquely defined
by the following loop, which should always be used as a source of
symmetry information in preference to the above space-group names.
They are only intended as comments.
;
_shelx_estimated_absorpt_t_max 0.947
_shelx_estimated_absorpt_t_min 0.904
_olex2_refinement_description
;
1. Others
 Fixed Sof: Cu1(0.125) C1(0.25)
;
_olex2_submission_special_instructions 'No special instructions were received'
_oxdiff_exptl_absorpt_empirical_details
;
Empirical correction (ABSPACK) includes:
- Absorption correction using spherical harmonics
- Frame scaling
;
_oxdiff_exptl_absorpt_empirical_full_max 2.596
_oxdiff_exptl_absorpt_empirical_full_min 0.459

loop_
_space_group_symop_operation_xyz
'x, y, z'
'-x, -y, z'
'-x+1/2, y+1/2, -z+1/2'
'x+1/2, -y+1/2, -z+1/2'
'-x, -y, -z'
'x, y, -z'
'x-1/2, -y-1/2, z-1/2'
'-x-1/2, y-1/2, z-1/2'

loop_
_atom_site_label
_atom_site_type_symbol
_atom_site_fract_x
_atom_site_fract_y
_atom_site_fract_z
_atom_site_U_iso_or_equiv
_atom_site_adp_type
_atom_site_occupancy
_atom_site_site_symmetry_order
_atom_site_calc_flag
_atom_site_refinement_flags_posn
_atom_site_refinement_flags_adp
_atom_site_refinement_flags_occupancy
_atom_site_disorder_assembly
_atom_site_disorder_group
Cu1 Cu 0.5000 0.5000 0.5000 0.0235(9) Uani 0.5 4 d S T P A 1
O1 O 0.6584(7) 0.3161(7) 0.0000 0.0338(13) Uani 1 2 d S T P . .
C1 C 0.4078(17) 0.606(2) 0.5000 0.0156(17) Uani 0.5 2 d S T P B 2

loop_
_atom_site_aniso_label
_atom_site_aniso_U_11
_atom_site_aniso_U_22
_atom_site_aniso_U_33
_atom_site_aniso_U_23
_atom_site_aniso_U_13
_atom_site_aniso_U_12
Cu1 0.0308(14) 0.0353(15) 0.0044(11) 0.000 0.000 0.0112(8)
O1 0.031(2) 0.033(2) 0.038(3) 0.000 0.000 0.0105(15)
C1 0.015(4) 0.025(5) 0.007(4) 0.000 0.000 0.003(3)

loop_
_atom_type_symbol
_atom_type_description
_atom_type_scat_dispersion_real
_atom_type_scat_dispersion_imag
_atom_type_scat_source
C C 0.0033 0.0016 'International Tables Vol C Tables 4.2.6.8 and 6.1.1.4'
Cu Cu 0.3201 1.2651 'International Tables Vol C Tables 4.2.6.8 and 6.1.1.4'
O O 0.0106 0.0060 'International Tables Vol C Tables 4.2.6.8 and 6.1.1.4'

loop_
_geom_angle_atom_site_label_1
_geom_angle_atom_site_label_2
_geom_angle_atom_site_label_3
_geom_angle
_geom_angle_site_symmetry_1
_geom_angle_site_symmetry_3
_geom_angle_publ_flag
Cu1 Cu1 Cu1 180.0 1_554 1_556 ?
O1 Cu1 Cu1 133.77(8) . 1_556 ?
O1 Cu1 Cu1 46.23(8) 5_666 1_556 ?
O1 Cu1 Cu1 46.23(8) 1_556 1_556 ?
O1 Cu1 Cu1 133.77(8) 2_665 1_556 ?
O1 Cu1 Cu1 133.77(8) 5_666 1_554 ?
O1 Cu1 Cu1 46.23(8) 2_665 1_554 ?
O1 Cu1 Cu1 133.77(8) 1_556 1_554 ?
O1 Cu1 Cu1 46.23(8) . 1_554 ?
O1 Cu1 O1 87.55(15) 1_556 . ?
O1 Cu1 O1 180.0 5_666 . ?
O1 Cu1 O1 92.45(15) . 2_665 ?
O1 Cu1 O1 92.45(15) 5_666 1_556 ?
O1 Cu1 O1 180.0 1_556 2_665 ?
O1 Cu1 O1 87.55(15) 5_666 2_665 ?
Cu1 O1 Cu1 87.55(15) . 1_554 ?
C1 O1 C1 132.5(9) 5_666 5_665 ?
O1 C1 O1 132.5(9) 5_666 2_665 ?
O1 C1 C1 113.7(5) 5_666 5_666 ?
O1 C1 C1 113.7(5) 2_665 5_666 ?

loop_
_geom_bond_atom_site_label_1
_geom_bond_atom_site_label_2
_geom_bond_distance
_geom_bond_site_symmetry_2
_geom_bond_publ_flag
Cu1 Cu1 2.5553(8) 1_556 ?
Cu1 Cu1 2.5553(8) 1_554 ?
Cu1 O1 1.847(3) . ?
Cu1 O1 1.847(3) 1_556 ?
Cu1 O1 1.847(3) 5_666 ?
Cu1 O1 1.847(3) 2_665 ?
O1 Cu1 1.847(3) 1_554 ?
O1 C1 1.396(5) 5_666 ?
O1 C1 1.396(5) 5_665 ?
C1 O1 1.396(5) 5_666 ?
C1 O1 1.396(5) 2_665 ?
C1 C1 1.54(3) 5_666 ?

loop_
_geom_torsion_atom_site_label_1
_geom_torsion_atom_site_label_2
_geom_torsion_atom_site_label_3
_geom_torsion_atom_site_label_4
_geom_torsion
_geom_torsion_site_symmetry_1
_geom_torsion_site_symmetry_2
_geom_torsion_site_symmetry_3
_geom_torsion_site_symmetry_4
_geom_torsion_publ_flag
Cu1 Cu1 O1 Cu1 180.0 1_556 . . 1_554 ?
O1 Cu1 O1 Cu1 0.0 2_665 . . 1_554 ?
O1 Cu1 O1 Cu1 180.0 1_556 . . 1_554 ?
